data_4077657
loop_
_publ_author_name
'Seidel, Naka'
'Jacob, Klaus'
'van der Zeijden, Adolphus A. H.'
'Menge, Heike'
'Merzweiler, Kurt'
'Wagner, Christoph'

_publ_section_title
;
 Synthesis and Characterization of a Stable Organolead(II)
 Compound:&#x00A0; Bis[2-(N,N-dimethylaminomethyl)ferrocenyl]lead&#x2020;
;
_journal_issue 7
_journal_name_full Organometallics
_journal_page_first 1438
_journal_paper_doi 10.1021/om990614g
_journal_volume 19
_journal_year 2000
_chemical_formula_moiety '[(C5H5)Fe(C5H3CH2NMe2)]2Pb'
_chemical_formula_sum 'C26 H32 Fe2 N2 Pb'
_chemical_formula_weight 691.43
_chemical_melting_point 396
_chemical_name_common '[2-(dimethylaminomethyl)ferrocenyl]lead(II)'
_chemical_name_systematic
;[2-(dimethylaminomethyl)ferrocenyl]lead(II)  
 ? 
;
_space_group_IT_number 14
_symmetry_cell_setting monoclinic
_symmetry_space_group_name_Hall '-P 2ybc'
_symmetry_space_group_name_H-M 'P 1 21/c 1'
_atom_sites_solution_hydrogens geom
_atom_sites_solution_primary direct
_atom_sites_solution_secondary difmap
_audit_creation_method SHELXL-97
_cell_angle_alpha 90.00
_cell_angle_beta 104.59(4)
_cell_angle_gamma 90.00
_cell_formula_units_Z 4
_cell_length_a 11.643(4)
_cell_length_b 10.994(3)
_cell_length_c 20.086(6)
_cell_measurement_temperature 193(2)
_cell_measurement_theta_max 25.97
_cell_measurement_theta_min 2.10
_cell_volume 2488.2(14)
_computing_cell_refinement STOE-STADI4
_computing_data_collection STOE-STADI4
_computing_molecular_graphics Diamond
_computing_structure_refinement 'SHELXL-97 (Sheldrick, 1997)'
_computing_structure_solution 'SHELXS-97 (Sheldrick, 1990)'
_diffrn_ambient_temperature 193(2)
_diffrn_measured_fraction_theta_full 0.956
_diffrn_measured_fraction_theta_max 0.956
_diffrn_radiation_monochromator graphite
_diffrn_radiation_source 'fine-focus sealed tube'
_diffrn_radiation_type MoK\a
_diffrn_radiation_wavelength 0.71073
_diffrn_reflns_av_R_equivalents 0.0611
_diffrn_reflns_av_sigmaI/netI 0.0344
_diffrn_reflns_limit_h_max 14
_diffrn_reflns_limit_h_min -14
_diffrn_reflns_limit_k_max 12
_diffrn_reflns_limit_k_min -12
_diffrn_reflns_limit_l_max 24
_diffrn_reflns_limit_l_min -24
_diffrn_reflns_number 22778
_diffrn_reflns_theta_full 25.97
_diffrn_reflns_theta_max 25.97
_diffrn_reflns_theta_min 2.10
_exptl_absorpt_coefficient_mu 7.916
_exptl_absorpt_correction_type numeric
_exptl_crystal_colour deep-red
_exptl_crystal_density_diffrn 1.846
_exptl_crystal_density_method 'not measured'
_exptl_crystal_description prism
_exptl_crystal_F_000 1344
_exptl_crystal_size_max '0.8 mm'
_exptl_crystal_size_mid '0.6 mm'
_exptl_crystal_size_min '0.3 mm'
_refine_diff_density_max 1.501
_refine_diff_density_min -0.613
_refine_diff_density_rms 0.134
_refine_ls_extinction_method none
_refine_ls_goodness_of_fit_ref 1.009
_refine_ls_hydrogen_treatment mixed
_refine_ls_matrix_type full
_refine_ls_number_parameters 408
_refine_ls_number_reflns 4664
_refine_ls_number_restraints 0
_refine_ls_restrained_S_all 1.009
_refine_ls_R_factor_all 0.0313
_refine_ls_R_factor_gt 0.0268
_refine_ls_shift/su_max 0.003
_refine_ls_shift/su_mean 0.000
_refine_ls_structure_factor_coef Fsqd
_refine_ls_weighting_details 'calc w=1/[\s^2^(Fo^2^)+(0.0459P)^2^+0.0000P] where P=(Fo^2^+2Fc^2^)/3'
_refine_ls_weighting_scheme calc
_refine_ls_wR_factor_gt 0.0657
_refine_ls_wR_factor_ref 0.0676
_reflns_number_gt 4130
_reflns_number_total 4664
_reflns_threshold_expression >2sigma(I)
_cod_data_source_file om990614g.cif
_cod_data_source_block polymorph1
_cod_depositor_comments
;
The following automatic conversions were performed:

'_cell_measurement_temperature' value '193(2) K' was changed to
'193(2)' - the value should be numeric and without a unit
designator.

'_diffrn_ambient_temperature' value '193(2) K' was
changed to '193(2)' - the value should be numeric and without a unit
designator.

'_chemical_melting_point' value '396 K' was changed to
'396' - the value should be numeric and without a unit designator.

Automatic conversion script
Id: cif_fix_values 1715 2011-07-08 13:25:40Z adriana 
;
_cod_original_cell_volume 2488.1(13)
_cod_original_sg_symbol_H-M 'P 21/c'
_cod_database_code 4077657

loop_
_symmetry_equiv_pos_as_xyz
'x, y, z'
'-x, y+1/2, -z+1/2'
'-x, -y, -z'
'x, -y-1/2, z-1/2'

loop_
_atom_site_label
_atom_site_type_symbol
_atom_site_fract_x
_atom_site_fract_y
_atom_site_fract_z
_atom_site_U_iso_or_equiv
_atom_site_adp_type
_atom_site_occupancy
_atom_site_symmetry_multiplicity
_atom_site_calc_flag
C1 C 0.1381(3) 0.2256(4) 0.94433(18) 0.0272(8) Uani 1 1 d
C2 C 0.0782(3) 0.3401(4) 0.93194(18) 0.0277(8) Uani 1 1 d
C3 C -0.0119(4) 0.3456(5) 0.9684(2) 0.0364(10) Uani 1 1 d
H1 H -0.056(4) 0.415(5) 0.970(2) 0.047(14) Uiso 1 1 d
C4 C -0.0098(4) 0.2341(5) 1.0037(2) 0.0406(11) Uani 1 1 d
H2 H -0.072(6) 0.216(6) 1.030(3) 0.08(2) Uiso 1 1 d
C5 C 0.0822(4) 0.1597(5) 0.98941(19) 0.0332(9) Uani 1 1 d
H3 H 0.104(4) 0.082(5) 1.010(2) 0.045(13) Uiso 1 1 d
C6 C -0.0674(4) 0.1160(4) 0.80784(19) 0.0337(9) Uani 1 1 d
H4 H -0.009(4) 0.087(5) 0.787(2) 0.046(13) Uiso 1 1 d
C7 C -0.1281(4) 0.2289(5) 0.8001(2) 0.0378(10) Uani 1 1 d
H5 H -0.119(4) 0.296(4) 0.774(2) 0.026(11) Uiso 1 1 d
C8 C -0.2110(4) 0.2267(5) 0.8408(3) 0.0424(11) Uani 1 1 d
H6 H -0.263(5) 0.291(5) 0.843(3) 0.042(14) Uiso 1 1 d
C9 C -0.2014(4) 0.1136(5) 0.8742(2) 0.0401(11) Uani 1 1 d
H7 H -0.238(4) 0.088(5) 0.903(2) 0.045(14) Uiso 1 1 d
C10 C -0.1118(4) 0.0446(5) 0.8543(2) 0.0331(9) Uani 1 1 d
H8 H -0.088(3) -0.024(4) 0.867(2) 0.021(10) Uiso 1 1 d
C11 C 0.1134(3) 0.4389(4) 0.8887(2) 0.0322(9) Uani 1 1 d
H9 H 0.085(3) 0.410(4) 0.8380(19) 0.019(9) Uiso 1 1 d
H10 H 0.079(4) 0.518(4) 0.896(2) 0.031(11) Uiso 1 1 d
C12 C 0.2827(5) 0.5217(5) 0.8537(3) 0.0441(11) Uani 1 1 d
H11 H 0.258(4) 0.482(5) 0.810(3) 0.042(13) Uiso 1 1 d
H12 H 0.253(5) 0.602(7) 0.858(3) 0.066(18) Uiso 1 1 d
H13 H 0.366(5) 0.531(5) 0.867(3) 0.058(16) Uiso 1 1 d
C13 C 0.2898(5) 0.4998(6) 0.9744(3) 0.0459(12) Uani 1 1 d
H16 H 0.265(4) 0.449(5) 1.013(2) 0.049(14) Uiso 1 1 d
H14 H 0.265(5) 0.584(6) 0.974(3) 0.053(15) Uiso 1 1 d
H15 H 0.380(5) 0.499(5) 0.990(3) 0.060(16) Uiso 1 1 d
C14 C 0.2302(3) 0.1852(4) 0.79899(18) 0.0254(8) Uani 1 1 d
C15 C 0.2517(3) 0.0673(4) 0.77324(19) 0.0286(8) Uani 1 1 d
C16 C 0.1887(4) 0.0594(5) 0.7028(2) 0.0347(9) Uani 1 1 d
H17 H 0.195(4) -0.008(5) 0.681(2) 0.045(14) Uiso 1 1 d
C17 C 0.1285(4) 0.1698(4) 0.6833(2) 0.0332(9) Uani 1 1 d
H18 H 0.085(5) 0.188(5) 0.643(3) 0.045(14) Uiso 1 1 d
C18 C 0.1540(3) 0.2481(4) 0.7421(2) 0.0285(8) Uani 1 1 d
H19 H 0.123(4) 0.336(5) 0.743(2) 0.033(11) Uiso 1 1 d
C19 C 0.4595(4) 0.2961(5) 0.7496(3) 0.0448(12) Uani 1 1 d
H20 H 0.491(5) 0.325(5) 0.793(3) 0.048(14) Uiso 1 1 d
C20 C 0.3823(4) 0.3571(6) 0.6950(3) 0.0495(13) Uani 1 1 d
H21 H 0.355(5) 0.419(6) 0.699(3) 0.048(17) Uiso 1 1 d
C21 C 0.3575(5) 0.2815(6) 0.6372(3) 0.0575(17) Uani 1 1 d
H22 H 0.297(6) 0.296(5) 0.595(3) 0.060(18) Uiso 1 1 d
C22 C 0.4206(5) 0.1722(7) 0.6562(3) 0.0581(15) Uani 1 1 d
H23 H 0.419(5) 0.108(6) 0.632(3) 0.063(18) Uiso 1 1 d
C23 C 0.4839(4) 0.1809(5) 0.7258(3) 0.0484(13) Uani 1 1 d
H24 H 0.531(4) 0.117(5) 0.750(2) 0.048(14) Uiso 1 1 d
C24 C 0.3286(4) -0.0261(4) 0.8174(2) 0.0336(9) Uani 1 1 d
H25 H 0.316(4) -0.103(5) 0.795(2) 0.045(13) Uiso 1 1 d
H26 H 0.406(5) -0.007(5) 0.819(2) 0.046(14) Uiso 1 1 d
C25 C 0.4009(5) -0.1010(6) 0.9333(3) 0.0472(12) Uani 1 1 d
H28 H 0.381(4) -0.102(5) 0.978(3) 0.044(13) Uiso 1 1 d
H27 H 0.396(5) -0.190(5) 0.913(3) 0.049(14) Uiso 1 1 d
H29 H 0.474(5) -0.065(6) 0.936(3) 0.056(16) Uiso 1 1 d
C26 C 0.1915(5) -0.0794(5) 0.8850(3) 0.0448(11) Uani 1 1 d
H31 H 0.184(4) -0.170(6) 0.870(3) 0.048(14) Uiso 1 1 d
H30 H 0.137(5) -0.034(5) 0.852(3) 0.049(14) Uiso 1 1 d
H32 H 0.178(4) -0.074(5) 0.928(3) 0.043(13) Uiso 1 1 d
N1 N 0.2443(3) 0.4479(3) 0.90538(16) 0.0311(7) Uani 1 1 d
N2 N 0.3084(3) -0.0285(3) 0.88698(17) 0.0320(7) Uani 1 1 d
Fe1 Fe -0.04340(5) 0.20299(5) 0.90090(3) 0.02636(13) Uani 1 1 d
Fe2 Fe 0.30612(5) 0.20052(5) 0.71636(3) 0.02663(13) Uani 1 1 d
Pb Pb 0.315889(12) 0.215179(14) 0.913211(7) 0.02792(7) Uani 1 1 d

loop_
_atom_site_aniso_label
_atom_site_aniso_U_11
_atom_site_aniso_U_22
_atom_site_aniso_U_33
_atom_site_aniso_U_23
_atom_site_aniso_U_13
_atom_site_aniso_U_12
C1 0.027(2) 0.030(3) 0.0222(16) -0.0019(15) 0.0020(14) -0.0034(15)
C2 0.0264(18) 0.026(2) 0.0305(18) -0.0108(16) 0.0071(14) -0.0077(15)
C3 0.038(2) 0.032(3) 0.041(2) -0.0147(19) 0.0142(18) -0.0078(19)
C4 0.044(3) 0.054(3) 0.0272(19) -0.0095(19) 0.0146(18) -0.018(2)
C5 0.035(2) 0.036(3) 0.0261(18) 0.0020(17) 0.0031(15) -0.0085(18)
C6 0.037(2) 0.036(3) 0.0250(18) -0.0053(16) 0.0016(16) -0.0064(17)
C7 0.037(2) 0.034(3) 0.035(2) 0.0028(19) -0.0034(17) -0.0087(18)
C8 0.026(2) 0.036(3) 0.058(3) -0.006(2) -0.0032(19) -0.0020(18)
C9 0.031(2) 0.045(3) 0.044(2) -0.009(2) 0.0090(18) -0.0163(19)
C10 0.036(2) 0.023(3) 0.035(2) -0.0017(17) -0.0012(16) -0.0044(17)
C11 0.027(2) 0.028(3) 0.042(2) -0.0022(18) 0.0072(16) -0.0016(17)
C12 0.043(3) 0.037(4) 0.055(3) 0.008(2) 0.017(2) -0.010(2)
C13 0.041(3) 0.043(4) 0.051(3) -0.015(2) 0.006(2) -0.013(2)
C14 0.0239(18) 0.028(2) 0.0248(17) 0.0042(15) 0.0075(14) 0.0023(14)
C15 0.029(2) 0.024(2) 0.0323(18) 0.0015(15) 0.0072(15) -0.0018(15)
C16 0.039(2) 0.029(3) 0.034(2) -0.0024(18) 0.0064(16) -0.0035(18)
C17 0.028(2) 0.037(3) 0.0303(19) 0.0044(17) -0.0002(16) -0.0052(17)
C18 0.0237(19) 0.028(2) 0.0336(19) 0.0078(17) 0.0066(15) 0.0021(16)
C19 0.028(2) 0.055(4) 0.049(3) 0.007(2) 0.006(2) -0.0104(19)
C20 0.034(2) 0.041(4) 0.076(4) 0.024(3) 0.018(2) -0.001(2)
C21 0.036(3) 0.095(5) 0.044(3) 0.028(3) 0.015(2) -0.003(3)
C22 0.043(3) 0.082(5) 0.057(3) -0.010(3) 0.026(2) -0.002(3)
C23 0.029(2) 0.051(4) 0.069(3) 0.016(3) 0.020(2) 0.011(2)
C24 0.038(2) 0.026(3) 0.037(2) 0.0018(17) 0.0090(17) 0.0080(17)
C25 0.054(3) 0.043(4) 0.042(2) 0.012(2) 0.007(2) 0.019(2)
C26 0.048(3) 0.036(4) 0.054(3) 0.010(2) 0.021(2) 0.000(2)
N1 0.0258(16) 0.029(2) 0.0391(17) -0.0018(14) 0.0095(13) -0.0064(14)
N2 0.0349(18) 0.027(2) 0.0334(17) 0.0060(14) 0.0078(13) 0.0072(14)
Fe1 0.0250(3) 0.0250(4) 0.0286(3) -0.0043(2) 0.0060(2) -0.0056(2)
Fe2 0.0243(3) 0.0287(4) 0.0273(3) 0.0034(2) 0.0071(2) 0.0014(2)
Pb 0.02334(10) 0.02984(12) 0.02843(9) 0.00190(5) 0.00256(6) 0.00224(5)

loop_
_atom_type_symbol
_atom_type_description
_atom_type_scat_dispersion_real
_atom_type_scat_dispersion_imag
_atom_type_scat_source
C C 0.0033 0.0016 'International Tables Vol C Tables 4.2.6.8 and 6.1.1.4'
H H 0.0000 0.0000 'International Tables Vol C Tables 4.2.6.8 and 6.1.1.4'
N N 0.0061 0.0033 'International Tables Vol C Tables 4.2.6.8 and 6.1.1.4'
Fe Fe 0.3463 0.8444 'International Tables Vol C Tables 4.2.6.8 and 6.1.1.4'
Pb Pb -3.3944 10.1111 'International Tables Vol C Tables 4.2.6.8 and 6.1.1.4'

loop_
_geom_angle_atom_site_label_1
_geom_angle_atom_site_label_2
_geom_angle_atom_site_label_3
_geom_angle
C2 C1 C5 106.0(4)
C2 C1 Fe1 68.5(2)
C5 C1 Fe1 68.4(2)
C2 C1 Pb 115.3(3)
C5 C1 Pb 136.4(3)
Fe1 C1 Pb 139.67(17)
C3 C2 C1 109.8(4)
C3 C2 C11 127.4(4)
C1 C2 C11 122.8(3)
C3 C2 Fe1 69.3(2)
C1 C2 Fe1 71.1(2)
C11 C2 Fe1 128.3(3)
C4 C3 C2 107.5(4)
C4 C3 Fe1 69.2(3)
C2 C3 Fe1 70.1(2)
C4 C3 H1 129(3)
C2 C3 H1 123(3)
Fe1 C3 H1 131(3)
C3 C4 C5 108.3(4)
C3 C4 Fe1 70.2(2)
C5 C4 Fe1 70.3(2)
C3 C4 H2 120(4)
C5 C4 H2 131(4)
Fe1 C4 H2 121(4)
C4 C5 C1 108.6(4)
C4 C5 Fe1 68.6(2)
C1 C5 Fe1 71.0(2)
C4 C5 H3 124(3)
C1 C5 H3 127(3)
Fe1 C5 H3 129(3)
C10 C6 C7 107.7(4)
C10 C6 Fe1 69.3(2)
C7 C6 Fe1 69.0(2)
C10 C6 H4 122(3)
C7 C6 H4 130(3)
Fe1 C6 H4 128(3)
C8 C7 C6 108.4(4)
C8 C7 Fe1 69.7(3)
C6 C7 Fe1 70.5(2)
C8 C7 H5 122(3)
C6 C7 H5 129(3)
Fe1 C7 H5 125(3)
C9 C8 C7 107.9(4)
C9 C8 Fe1 69.8(3)
C7 C8 Fe1 69.7(3)
C9 C8 H6 128(3)
C7 C8 H6 124(3)
Fe1 C8 H6 127(3)
C8 C9 C10 108.3(4)
C8 C9 Fe1 69.9(3)
C10 C9 Fe1 69.8(2)
C8 C9 H7 129(4)
C10 C9 H7 123(4)
Fe1 C9 H7 124(3)
C6 C10 C9 107.7(4)
C6 C10 Fe1 70.4(3)
C9 C10 Fe1 69.3(3)
C6 C10 H8 125(3)
C9 C10 H8 128(3)
Fe1 C10 H8 125(3)
N1 C11 C2 109.4(3)
N1 C11 H9 107(2)
C2 C11 H9 106(2)
N1 C11 H10 110(3)
C2 C11 H10 112(2)
H9 C11 H10 111(3)
N1 C12 H11 109(3)
N1 C12 H12 106(3)
H11 C12 H12 118(5)
N1 C12 H13 109(3)
H11 C12 H13 111(4)
H12 C12 H13 104(5)
N1 C13 H16 113(3)
N1 C13 H14 109(3)
H16 C13 H14 113(4)
N1 C13 H15 113(3)
H16 C13 H15 103(4)
H14 C13 H15 107(4)
C18 C14 C15 106.0(3)
C18 C14 Fe2 68.0(2)
C15 C14 Fe2 68.8(2)
C18 C14 Pb 139.2(3)
C15 C14 Pb 114.8(3)
Fe2 C14 Pb 128.73(17)
C16 C15 C14 108.6(4)
C16 C15 C24 129.0(4)
C14 C15 C24 122.4(3)
C16 C15 Fe2 69.2(2)
C14 C15 Fe2 70.3(2)
C24 C15 Fe2 126.6(3)
C17 C16 C15 108.7(4)
C17 C16 Fe2 69.6(3)
C15 C16 Fe2 70.2(2)
C17 C16 H17 134(3)
C15 C16 H17 117(3)
Fe2 C16 H17 125(3)
C16 C17 C18 107.7(4)
C16 C17 Fe2 70.0(2)
C18 C17 Fe2 69.4(2)
C16 C17 H18 126(4)
C18 C17 H18 126(4)
Fe2 C17 H18 125(3)
C17 C18 C14 109.0(4)
C17 C18 Fe2 69.5(2)
C14 C18 Fe2 71.1(2)
C17 C18 H19 126(2)
C14 C18 H19 125(2)
Fe2 C18 H19 125(2)
C20 C19 C23 108.0(5)
C20 C19 Fe2 69.7(3)
C23 C19 Fe2 70.1(3)
C20 C19 H20 127(4)
C23 C19 H20 125(4)
Fe2 C19 H20 127(3)
C21 C20 C19 108.9(6)
C21 C20 Fe2 70.2(3)
C19 C20 Fe2 69.9(3)
C21 C20 H21 127(4)
C19 C20 H21 124(4)
Fe2 C20 H21 121(4)
C20 C21 C22 107.3(5)
C20 C21 Fe2 69.6(3)
C22 C21 Fe2 69.7(3)
C20 C21 H22 126(3)
C22 C21 H22 126(3)
Fe2 C21 H22 118(4)
C21 C22 C23 108.5(6)
C21 C22 Fe2 69.9(3)
C23 C22 Fe2 69.9(3)
C21 C22 H23 128(4)
C23 C22 H23 124(4)
Fe2 C22 H23 122(4)
C19 C23 C22 107.3(5)
C19 C23 Fe2 69.5(3)
C22 C23 Fe2 69.6(3)
C19 C23 H24 129(3)
C22 C23 H24 124(3)
Fe2 C23 H24 125(3)
N2 C24 C15 111.1(3)
N2 C24 H25 113(3)
C15 C24 H25 110(3)
N2 C24 H26 111(3)
C15 C24 H26 108(3)
H25 C24 H26 104(4)
N2 C25 H28 106(3)
N2 C25 H27 107(3)
H28 C25 H27 110(4)
N2 C25 H29 109(4)
H28 C25 H29 112(4)
H27 C25 H29 112(5)
N2 C26 H31 113(3)
N2 C26 H30 106(3)
H31 C26 H30 109(5)
N2 C26 H32 109(3)
H31 C26 H32 108(4)
H30 C26 H32 112(4)
C13 N1 C12 110.5(4)
C13 N1 C11 110.2(3)
C12 N1 C11 110.8(3)
C13 N1 Pb 106.4(3)
C12 N1 Pb 114.9(3)
C11 N1 Pb 103.7(3)
C26 N2 C25 109.8(4)
C26 N2 C24 110.6(4)
C25 N2 C24 110.1(3)
C26 N2 Pb 111.4(3)
C25 N2 Pb 115.4(3)
C24 N2 Pb 99.2(2)
C4 Fe1 C9 106.23(18)
C4 Fe1 C8 119.4(2)
C9 Fe1 C8 40.3(2)
C4 Fe1 C7 155.2(2)
C9 Fe1 C7 68.04(19)
C8 Fe1 C7 40.6(2)
C4 Fe1 C10 124.24(19)
C9 Fe1 C10 40.96(18)
C8 Fe1 C10 68.4(2)
C7 Fe1 C10 68.19(19)
C4 Fe1 C3 40.6(2)
C9 Fe1 C3 123.01(18)
C8 Fe1 C3 106.3(2)
C7 Fe1 C3 120.9(2)
C10 Fe1 C3 160.46(17)
C4 Fe1 C5 41.1(2)
C9 Fe1 C5 121.07(19)
C8 Fe1 C5 155.52(19)
C7 Fe1 C5 162.57(18)
C10 Fe1 C5 108.0(2)
C3 Fe1 C5 68.5(2)
C4 Fe1 C2 68.06(17)
C9 Fe1 C2 160.48(18)
C8 Fe1 C2 124.78(19)
C7 Fe1 C2 108.85(18)
C10 Fe1 C2 157.58(16)
C3 Fe1 C2 40.64(15)
C5 Fe1 C2 67.74(18)
C4 Fe1 C6 161.8(2)
C9 Fe1 C6 68.18(18)
C8 Fe1 C6 68.3(2)
C7 Fe1 C6 40.52(19)
C10 Fe1 C6 40.36(17)
C3 Fe1 C6 157.00(19)
C5 Fe1 C6 125.71(19)
C2 Fe1 C6 122.89(16)
C4 Fe1 C1 68.89(17)
C9 Fe1 C1 156.98(19)
C8 Fe1 C1 161.87(19)
C7 Fe1 C1 125.74(17)
C10 Fe1 C1 121.99(17)
C3 Fe1 C1 68.77(17)
C5 Fe1 C1 40.60(15)
C2 Fe1 C1 40.38(16)
C6 Fe1 C1 109.08(16)
C20 Fe2 C18 106.9(2)
C20 Fe2 C19 40.3(2)
C18 Fe2 C19 122.1(2)
C20 Fe2 C17 122.3(2)
C18 Fe2 C17 41.16(17)
C19 Fe2 C17 158.3(2)
C20 Fe2 C22 67.5(3)
C18 Fe2 C22 158.7(2)
C19 Fe2 C22 67.8(2)
C17 Fe2 C22 123.0(2)
C20 Fe2 C21 40.2(2)
C18 Fe2 C21 122.1(2)
C19 Fe2 C21 68.0(2)
C17 Fe2 C21 107.0(2)
C22 Fe2 C21 40.5(3)
C20 Fe2 C16 158.4(2)
C18 Fe2 C16 68.44(18)
C19 Fe2 C16 160.0(2)
C17 Fe2 C16 40.39(19)
C22 Fe2 C16 108.7(2)
C21 Fe2 C16 123.1(2)
C20 Fe2 C23 67.8(2)
C18 Fe2 C23 158.5(2)
C19 Fe2 C23 40.4(2)
C17 Fe2 C23 159.4(2)
C22 Fe2 C23 40.5(2)
C21 Fe2 C23 68.2(2)
C16 Fe2 C23 124.2(2)
C20 Fe2 C15 159.1(2)
C18 Fe2 C15 68.40(16)
C19 Fe2 C15 123.65(18)
C17 Fe2 C15 68.43(16)
C22 Fe2 C15 124.1(2)
C21 Fe2 C15 159.6(2)
C16 Fe2 C15 40.68(16)
C23 Fe2 C15 108.69(19)
C20 Fe2 C14 122.3(2)
C18 Fe2 C14 40.89(15)
C19 Fe2 C14 107.15(19)
C17 Fe2 C14 69.17(16)
C22 Fe2 C14 159.6(2)
C21 Fe2 C14 158.0(2)
C16 Fe2 C14 68.83(16)
C23 Fe2 C14 122.91(19)
C15 Fe2 C14 40.86(16)
C14 Pb C1 94.84(13)
C14 Pb N1 91.61(12)
C1 Pb N1 71.48(12)
C14 Pb N2 71.31(13)
C1 Pb N2 96.54(12)
N1 Pb N2 158.59(10)

loop_
_geom_bond_atom_site_label_1
_geom_bond_atom_site_label_2
_geom_bond_distance
C1 C2 1.430(6)
C1 C5 1.437(5)
C1 Fe1 2.088(4)
C1 Pb 2.311(4)
C2 C3 1.423(5)
C2 C11 1.510(6)
C2 Fe1 2.054(4)
C3 C4 1.413(7)
C3 Fe1 2.044(4)
C3 H1 0.92(6)
C4 C5 1.433(7)
C4 Fe1 2.031(4)
C4 H2 1.02(7)
C5 Fe1 2.053(4)
C5 H3 0.95(6)
C6 C10 1.413(6)
C6 C7 1.417(7)
C6 Fe1 2.055(4)
C6 H4 0.94(5)
C7 C8 1.414(7)
C7 Fe1 2.036(4)
C7 H5 0.92(4)
C8 C9 1.403(7)
C8 Fe1 2.036(5)
C8 H6 0.93(5)
C9 C10 1.426(6)
C9 Fe1 2.034(4)
C9 H7 0.84(5)
C10 Fe1 2.041(5)
C10 H8 0.82(5)
C11 N1 1.479(5)
C11 H9 1.04(4)
C11 H10 0.98(5)
C12 N1 1.473(5)
C12 H11 0.95(5)
C12 H12 0.96(7)
C12 H13 0.94(6)
C13 N1 1.468(6)
C13 H16 1.06(5)
C13 H14 0.97(6)
C13 H15 1.02(6)
C14 C18 1.436(5)
C14 C15 1.441(6)
C14 Fe2 2.075(3)
C14 Pb 2.284(4)
C15 C16 1.423(5)
C15 C24 1.497(6)
C15 Fe2 2.054(4)
C16 C17 1.407(7)
C16 Fe2 2.041(5)
C16 H17 0.88(6)
C17 C18 1.430(6)
C17 Fe2 2.035(4)
C17 H18 0.87(5)
C18 Fe2 2.034(4)
C18 H19 1.03(5)
C19 C20 1.402(7)
C19 C23 1.408(8)
C19 Fe2 2.034(5)
C19 H20 0.91(5)
C20 C21 1.398(9)
C20 Fe2 2.032(5)
C20 H21 0.77(6)
C21 C22 1.410(9)
C21 Fe2 2.039(5)
C21 H22 0.97(6)
C22 C23 1.411(8)
C22 Fe2 2.037(5)
C22 H23 0.85(6)
C23 Fe2 2.041(5)
C23 H24 0.95(5)
C24 N2 1.474(5)
C24 H25 0.95(6)
C24 H26 0.92(5)
C25 N2 1.468(6)
C25 H28 0.98(5)
C25 H27 1.06(6)
C25 H29 0.93(6)
C26 N2 1.463(6)
C26 H31 1.04(6)
C26 H30 0.94(6)
C26 H32 0.91(5)
N1 Pb 2.684(4)
N2 Pb 2.728(4)

loop_
_geom_torsion_atom_site_label_1
_geom_torsion_atom_site_label_2
_geom_torsion_atom_site_label_3
_geom_torsion_atom_site_label_4
_geom_torsion
C5 C1 C2 C3 0.2(4)
Fe1 C1 C2 C3 58.6(3)
Pb C1 C2 C3 -165.3(3)
C5 C1 C2 C11 177.7(3)
Fe1 C1 C2 C11 -123.9(4)
Pb C1 C2 C11 12.2(4)
C5 C1 C2 Fe1 -58.4(3)
Pb C1 C2 Fe1 136.1(2)
C1 C2 C3 C4 -0.3(5)
C11 C2 C3 C4 -177.6(4)
Fe1 C2 C3 C4 59.4(3)
C1 C2 C3 Fe1 -59.7(3)
C11 C2 C3 Fe1 123.0(4)
C2 C3 C4 C5 0.3(5)
Fe1 C3 C4 C5 60.2(3)
C2 C3 C4 Fe1 -59.9(3)
C3 C4 C5 C1 -0.2(5)
Fe1 C4 C5 C1 60.0(3)
C3 C4 C5 Fe1 -60.2(3)
C2 C1 C5 C4 0.0(4)
Fe1 C1 C5 C4 -58.5(3)
Pb C1 C5 C4 160.8(3)
C2 C1 C5 Fe1 58.5(3)
Pb C1 C5 Fe1 -140.6(4)
C10 C6 C7 C8 -0.9(5)
Fe1 C6 C7 C8 -59.6(3)
C10 C6 C7 Fe1 58.7(3)
C6 C7 C8 C9 0.5(5)
Fe1 C7 C8 C9 -59.5(3)
C6 C7 C8 Fe1 60.1(3)
C7 C8 C9 C10 0.1(5)
Fe1 C8 C9 C10 -59.4(3)
C7 C8 C9 Fe1 59.5(3)
C7 C6 C10 C9 1.0(5)
Fe1 C6 C10 C9 59.5(3)
C7 C6 C10 Fe1 -58.5(3)
C8 C9 C10 C6 -0.7(5)
Fe1 C9 C10 C6 -60.1(3)
C8 C9 C10 Fe1 59.5(3)
C3 C2 C11 N1 135.0(4)
C1 C2 C11 N1 -42.0(5)
Fe1 C2 C11 N1 -132.9(3)
C18 C14 C15 C16 -0.7(4)
Fe2 C14 C15 C16 -58.8(3)
Pb C14 C15 C16 177.2(2)
C18 C14 C15 C24 179.6(3)
Fe2 C14 C15 C24 121.6(4)
Pb C14 C15 C24 -2.5(5)
C18 C14 C15 Fe2 58.1(2)
Pb C14 C15 Fe2 -124.1(2)
C14 C15 C16 C17 0.4(4)
C24 C15 C16 C17 -180.0(4)
Fe2 C15 C16 C17 -59.1(3)
C14 C15 C16 Fe2 59.5(3)
C24 C15 C16 Fe2 -120.9(4)
C15 C16 C17 C18 0.1(5)
Fe2 C16 C17 C18 -59.4(3)
C15 C16 C17 Fe2 59.5(3)
C16 C17 C18 C14 -0.5(4)
Fe2 C17 C18 C14 -60.3(3)
C16 C17 C18 Fe2 59.8(3)
C15 C14 C18 C17 0.8(4)
Fe2 C14 C18 C17 59.3(3)
Pb C14 C18 C17 -176.3(3)
C15 C14 C18 Fe2 -58.6(2)
Pb C14 C18 Fe2 124.4(4)
C23 C19 C20 C21 0.3(5)
Fe2 C19 C20 C21 -59.6(3)
C23 C19 C20 Fe2 59.9(3)
C19 C20 C21 C22 -0.3(6)
Fe2 C20 C21 C22 -59.7(4)
C19 C20 C21 Fe2 59.4(3)
C20 C21 C22 C23 0.2(6)
Fe2 C21 C22 C23 -59.5(4)
C20 C21 C22 Fe2 59.7(3)
C20 C19 C23 C22 -0.1(5)
Fe2 C19 C23 C22 59.6(3)
C20 C19 C23 Fe2 -59.7(3)
C21 C22 C23 C19 -0.1(6)
Fe2 C22 C23 C19 -59.5(3)
C21 C22 C23 Fe2 59.4(4)
C16 C15 C24 N2 -139.3(4)
C14 C15 C24 N2 40.4(5)
Fe2 C15 C24 N2 128.9(3)
C2 C11 N1 C13 -70.7(5)
C2 C11 N1 C12 166.6(4)
C2 C11 N1 Pb 42.8(3)
C15 C24 N2 C26 70.4(5)
C15 C24 N2 C25 -168.2(4)
C15 C24 N2 Pb -46.7(4)
C3 C4 Fe1 C9 -122.2(3)
C5 C4 Fe1 C9 119.0(3)
C3 C4 Fe1 C8 -80.6(3)
C5 C4 Fe1 C8 160.6(3)
C3 C4 Fe1 C7 -49.6(5)
C5 C4 Fe1 C7 -168.4(4)
C3 C4 Fe1 C10 -163.3(2)
C5 C4 Fe1 C10 77.8(3)
C5 C4 Fe1 C3 -118.9(4)
C3 C4 Fe1 C5 118.9(4)
C3 C4 Fe1 C2 38.1(3)
C5 C4 Fe1 C2 -80.8(3)
C3 C4 Fe1 C6 168.6(5)
C5 C4 Fe1 C6 49.7(7)
C3 C4 Fe1 C1 81.6(3)
C5 C4 Fe1 C1 -37.3(3)
C8 C9 Fe1 C4 116.6(3)
C10 C9 Fe1 C4 -124.0(3)
C10 C9 Fe1 C8 119.4(4)
C8 C9 Fe1 C7 -37.9(3)
C10 C9 Fe1 C7 81.6(3)
C8 C9 Fe1 C10 -119.4(4)
C8 C9 Fe1 C3 75.6(3)
C10 C9 Fe1 C3 -165.0(3)
C8 C9 Fe1 C5 158.8(3)
C10 C9 Fe1 C5 -81.8(3)
C8 C9 Fe1 C2 46.7(6)
C10 C9 Fe1 C2 166.1(4)
C8 C9 Fe1 C6 -81.7(3)
C10 C9 Fe1 C6 37.7(3)
C8 C9 Fe1 C1 -169.3(4)
C10 C9 Fe1 C1 -49.9(5)
C9 C8 Fe1 C4 -80.3(3)
C7 C8 Fe1 C4 160.7(3)
C7 C8 Fe1 C9 -119.1(4)
C9 C8 Fe1 C7 119.1(4)
C9 C8 Fe1 C10 37.9(3)
C7 C8 Fe1 C10 -81.2(3)
C9 C8 Fe1 C3 -122.2(3)
C7 C8 Fe1 C3 118.7(3)
C9 C8 Fe1 C5 -48.4(6)
C7 C8 Fe1 C5 -167.5(4)
C9 C8 Fe1 C2 -162.8(2)
C7 C8 Fe1 C2 78.2(3)
C9 C8 Fe1 C6 81.4(3)
C7 C8 Fe1 C6 -37.6(3)
C9 C8 Fe1 C1 166.5(5)
C7 C8 Fe1 C1 47.4(7)
C8 C7 Fe1 C4 -43.5(6)
C6 C7 Fe1 C4 -162.7(4)
C8 C7 Fe1 C9 37.6(3)
C6 C7 Fe1 C9 -81.7(3)
C6 C7 Fe1 C8 -119.2(4)
C8 C7 Fe1 C10 81.9(3)
C6 C7 Fe1 C10 -37.3(2)
C8 C7 Fe1 C3 -78.7(3)
C6 C7 Fe1 C3 162.0(2)
C8 C7 Fe1 C5 162.6(6)
C6 C7 Fe1 C5 43.3(7)
C8 C7 Fe1 C2 -121.8(3)
C6 C7 Fe1 C2 118.9(3)
C8 C7 Fe1 C6 119.2(4)
C8 C7 Fe1 C1 -163.6(3)
C6 C7 Fe1 C1 77.2(3)
C6 C10 Fe1 C4 -166.9(3)
C9 C10 Fe1 C4 74.4(3)
C6 C10 Fe1 C9 118.7(4)
C6 C10 Fe1 C8 81.4(3)
C9 C10 Fe1 C8 -37.3(3)
C6 C10 Fe1 C7 37.5(3)
C9 C10 Fe1 C7 -81.2(3)
C6 C10 Fe1 C3 159.1(5)
C9 C10 Fe1 C3 40.5(7)
C6 C10 Fe1 C5 -124.4(3)
C9 C10 Fe1 C5 116.9(3)
C6 C10 Fe1 C2 -49.2(6)
C9 C10 Fe1 C2 -167.9(4)
C9 C10 Fe1 C6 -118.7(4)
C6 C10 Fe1 C1 -82.0(3)
C9 C10 Fe1 C1 159.4(3)
C2 C3 Fe1 C4 118.6(4)
C4 C3 Fe1 C9 75.7(3)
C2 C3 Fe1 C9 -165.7(3)
C4 C3 Fe1 C8 116.5(3)
C2 C3 Fe1 C8 -124.9(3)
C4 C3 Fe1 C7 158.2(3)
C2 C3 Fe1 C7 -83.2(3)
C4 C3 Fe1 C10 45.3(7)
C2 C3 Fe1 C10 163.9(5)
C4 C3 Fe1 C5 -38.2(3)
C2 C3 Fe1 C5 80.4(3)
C4 C3 Fe1 C2 -118.6(4)
C4 C3 Fe1 C6 -170.9(4)
C2 C3 Fe1 C6 -52.3(6)
C4 C3 Fe1 C1 -81.9(3)
C2 C3 Fe1 C1 36.7(2)
C1 C5 Fe1 C4 -119.7(4)
C4 C5 Fe1 C9 -78.8(3)
C1 C5 Fe1 C9 161.5(2)
C4 C5 Fe1 C8 -44.4(6)
C1 C5 Fe1 C8 -164.1(4)
C4 C5 Fe1 C7 163.7(6)
C1 C5 Fe1 C7 44.0(8)
C4 C5 Fe1 C10 -121.8(3)
C1 C5 Fe1 C10 118.5(3)
C4 C5 Fe1 C3 37.7(3)
C1 C5 Fe1 C3 -82.0(3)
C4 C5 Fe1 C2 81.7(3)
C1 C5 Fe1 C2 -38.1(2)
C4 C5 Fe1 C6 -163.0(3)
C1 C5 Fe1 C6 77.3(3)
C4 C5 Fe1 C1 119.7(4)
C3 C2 Fe1 C4 -38.0(3)
C1 C2 Fe1 C4 82.8(3)
C11 C2 Fe1 C4 -159.9(4)
C3 C2 Fe1 C9 38.4(6)
C1 C2 Fe1 C9 159.2(5)
C11 C2 Fe1 C9 -83.4(6)
C3 C2 Fe1 C8 73.4(3)
C1 C2 Fe1 C8 -165.8(2)
C11 C2 Fe1 C8 -48.5(4)
C3 C2 Fe1 C7 115.8(3)
C1 C2 Fe1 C7 -123.5(2)
C11 C2 Fe1 C7 -6.1(4)
C3 C2 Fe1 C10 -165.9(4)
C1 C2 Fe1 C10 -45.1(5)
C11 C2 Fe1 C10 72.2(6)
C1 C2 Fe1 C3 120.8(3)
C11 C2 Fe1 C3 -121.9(5)
C3 C2 Fe1 C5 -82.5(3)
C1 C2 Fe1 C5 38.3(2)
C11 C2 Fe1 C5 155.6(4)
C3 C2 Fe1 C6 158.4(3)
C1 C2 Fe1 C6 -80.8(3)
C11 C2 Fe1 C6 36.5(4)
C3 C2 Fe1 C1 -120.8(3)
C11 C2 Fe1 C1 117.3(4)
C10 C6 Fe1 C4 37.0(7)
C7 C6 Fe1 C4 156.5(5)
C10 C6 Fe1 C9 -38.3(3)
C7 C6 Fe1 C9 81.3(3)
C10 C6 Fe1 C8 -81.8(3)
C7 C6 Fe1 C8 37.7(3)
C10 C6 Fe1 C7 -119.6(4)
C7 C6 Fe1 C10 119.6(4)
C10 C6 Fe1 C3 -162.2(4)
C7 C6 Fe1 C3 -42.7(6)
C10 C6 Fe1 C5 75.1(3)
C7 C6 Fe1 C5 -165.3(3)
C10 C6 Fe1 C2 159.9(3)
C7 C6 Fe1 C2 -80.5(3)
C10 C6 Fe1 C1 117.3(3)
C7 C6 Fe1 C1 -123.1(3)
C2 C1 Fe1 C4 -80.5(2)
C5 C1 Fe1 C4 37.7(3)
Pb C1 Fe1 C4 175.2(4)
C2 C1 Fe1 C9 -162.4(4)
C5 C1 Fe1 C9 -44.1(5)
Pb C1 Fe1 C9 93.3(5)
C2 C1 Fe1 C8 40.4(6)
C5 C1 Fe1 C8 158.6(6)
Pb C1 Fe1 C8 -63.9(7)
C2 C1 Fe1 C7 76.6(3)
C5 C1 Fe1 C7 -165.1(3)
Pb C1 Fe1 C7 -27.7(4)
C2 C1 Fe1 C10 161.4(2)
C5 C1 Fe1 C10 -80.3(3)
Pb C1 Fe1 C10 57.1(4)
C2 C1 Fe1 C3 -36.9(2)
C5 C1 Fe1 C3 81.4(3)
Pb C1 Fe1 C3 -141.2(4)
C2 C1 Fe1 C5 -118.3(3)
Pb C1 Fe1 C5 137.5(5)
C5 C1 Fe1 C2 118.3(3)
Pb C1 Fe1 C2 -104.3(4)
C2 C1 Fe1 C6 118.7(2)
C5 C1 Fe1 C6 -123.1(3)
Pb C1 Fe1 C6 14.4(4)
C21 C20 Fe2 C18 -120.0(3)
C19 C20 Fe2 C18 120.1(3)
C21 C20 Fe2 C19 119.8(5)
C21 C20 Fe2 C17 -77.7(4)
C19 C20 Fe2 C17 162.5(3)
C21 C20 Fe2 C22 38.2(3)
C19 C20 Fe2 C22 -81.7(4)
C19 C20 Fe2 C21 -119.8(5)
C21 C20 Fe2 C16 -46.1(7)
C19 C20 Fe2 C16 -166.0(5)
C21 C20 Fe2 C23 82.1(4)
C19 C20 Fe2 C23 -37.8(3)
C21 C20 Fe2 C15 166.5(5)
C19 C20 Fe2 C15 46.6(7)
C21 C20 Fe2 C14 -162.1(3)
C19 C20 Fe2 C14 78.1(4)
C17 C18 Fe2 C20 120.0(3)
C14 C18 Fe2 C20 -120.2(3)
C17 C18 Fe2 C19 161.4(3)
C14 C18 Fe2 C19 -78.8(3)
C14 C18 Fe2 C17 119.7(4)
C17 C18 Fe2 C22 48.8(8)
C14 C18 Fe2 C22 168.5(7)
C17 C18 Fe2 C21 78.8(3)
C14 C18 Fe2 C21 -161.4(3)
C17 C18 Fe2 C16 -37.6(3)
C14 C18 Fe2 C16 82.1(3)
C17 C18 Fe2 C23 -167.8(5)
C14 C18 Fe2 C23 -48.0(7)
C17 C18 Fe2 C15 -81.5(3)
C14 C18 Fe2 C15 38.2(2)
C17 C18 Fe2 C14 -119.7(4)
C23 C19 Fe2 C20 -119.0(5)
C20 C19 Fe2 C18 -77.9(4)
C23 C19 Fe2 C18 163.2(3)
C20 C19 Fe2 C17 -43.4(7)
C23 C19 Fe2 C17 -162.4(4)
C20 C19 Fe2 C22 81.0(4)
C23 C19 Fe2 C22 -38.0(3)
C20 C19 Fe2 C21 37.1(4)
C23 C19 Fe2 C21 -81.8(4)
C20 C19 Fe2 C16 164.8(5)
C23 C19 Fe2 C16 45.9(7)
C20 C19 Fe2 C23 119.0(5)
C20 C19 Fe2 C15 -161.9(3)
C23 C19 Fe2 C15 79.2(3)
C20 C19 Fe2 C14 -120.1(4)
C23 C19 Fe2 C14 121.0(3)
C16 C17 Fe2 C20 162.7(3)
C18 C17 Fe2 C20 -78.4(3)
C16 C17 Fe2 C18 -118.9(3)
C16 C17 Fe2 C19 -165.6(5)
C18 C17 Fe2 C19 -46.7(6)
C16 C17 Fe2 C22 80.1(4)
C18 C17 Fe2 C22 -161.0(3)
C16 C17 Fe2 C21 121.5(3)
C18 C17 Fe2 C21 -119.6(3)
C18 C17 Fe2 C16 118.9(3)
C16 C17 Fe2 C23 48.4(6)
C18 C17 Fe2 C23 167.3(5)
C16 C17 Fe2 C15 -37.5(2)
C18 C17 Fe2 C15 81.4(3)
C16 C17 Fe2 C14 -81.4(3)
C18 C17 Fe2 C14 37.5(2)
C21 C22 Fe2 C20 -37.9(4)
C23 C22 Fe2 C20 81.7(4)
C21 C22 Fe2 C18 40.8(9)
C23 C22 Fe2 C18 160.4(6)
C21 C22 Fe2 C19 -81.6(4)
C23 C22 Fe2 C19 37.9(4)
C21 C22 Fe2 C17 77.0(4)
C23 C22 Fe2 C17 -163.4(3)
C23 C22 Fe2 C21 119.6(6)
C21 C22 Fe2 C16 119.4(4)
C23 C22 Fe2 C16 -121.1(4)
C21 C22 Fe2 C23 -119.6(6)
C21 C22 Fe2 C15 161.9(3)
C23 C22 Fe2 C15 -78.6(4)
C21 C22 Fe2 C14 -161.1(5)
C23 C22 Fe2 C14 -41.5(9)
C22 C21 Fe2 C20 118.4(5)
C20 C21 Fe2 C18 77.8(4)
C22 C21 Fe2 C18 -163.8(3)
C20 C21 Fe2 C19 -37.3(3)
C22 C21 Fe2 C19 81.1(4)
C20 C21 Fe2 C17 120.3(3)
C22 C21 Fe2 C17 -121.3(4)
C20 C21 Fe2 C22 -118.4(5)
C20 C21 Fe2 C16 161.5(3)
C22 C21 Fe2 C16 -80.1(4)
C20 C21 Fe2 C23 -81.0(4)
C22 C21 Fe2 C23 37.4(4)
C20 C21 Fe2 C15 -166.2(5)
C22 C21 Fe2 C15 -47.8(7)
C20 C21 Fe2 C14 44.0(7)
C22 C21 Fe2 C14 162.4(5)
C17 C16 Fe2 C20 -43.1(7)
C15 C16 Fe2 C20 -162.9(5)
C17 C16 Fe2 C18 38.3(2)
C15 C16 Fe2 C18 -81.5(2)
C17 C16 Fe2 C19 164.3(5)
C15 C16 Fe2 C19 44.5(7)
C15 C16 Fe2 C17 -119.8(3)
C17 C16 Fe2 C22 -119.3(3)
C15 C16 Fe2 C22 120.9(3)
C17 C16 Fe2 C21 -76.8(3)
C15 C16 Fe2 C21 163.4(3)
C17 C16 Fe2 C23 -161.5(3)
C15 C16 Fe2 C23 78.7(3)
C17 C16 Fe2 C15 119.8(3)
C17 C16 Fe2 C14 82.3(3)
C15 C16 Fe2 C14 -37.5(2)
C19 C23 Fe2 C20 37.7(3)
C22 C23 Fe2 C20 -80.9(4)
C19 C23 Fe2 C18 -42.0(7)
C22 C23 Fe2 C18 -160.6(5)
C22 C23 Fe2 C19 -118.6(5)
C19 C23 Fe2 C17 161.4(5)
C22 C23 Fe2 C17 42.8(7)
C19 C23 Fe2 C22 118.6(5)
C19 C23 Fe2 C21 81.2(4)
C22 C23 Fe2 C21 -37.4(4)
C19 C23 Fe2 C16 -162.8(3)
C22 C23 Fe2 C16 78.6(4)
C19 C23 Fe2 C15 -120.3(3)
C22 C23 Fe2 C15 121.1(4)
C19 C23 Fe2 C14 -77.4(3)
C22 C23 Fe2 C14 164.0(4)
C16 C15 Fe2 C20 162.3(5)
C14 C15 Fe2 C20 42.4(6)
C24 C15 Fe2 C20 -73.9(7)
C16 C15 Fe2 C18 81.6(3)
C14 C15 Fe2 C18 -38.3(2)
C24 C15 Fe2 C18 -154.6(4)
C16 C15 Fe2 C19 -163.3(3)
C14 C15 Fe2 C19 76.8(3)
C24 C15 Fe2 C19 -39.5(4)
C16 C15 Fe2 C17 37.2(3)
C14 C15 Fe2 C17 -82.7(2)
C24 C15 Fe2 C17 161.0(4)
C16 C15 Fe2 C22 -78.9(3)
C14 C15 Fe2 C22 161.2(3)
C24 C15 Fe2 C22 44.9(4)
C16 C15 Fe2 C21 -43.4(6)
C14 C15 Fe2 C21 -163.3(5)
C24 C15 Fe2 C21 80.4(7)
C14 C15 Fe2 C16 -119.9(3)
C24 C15 Fe2 C16 123.8(5)
C16 C15 Fe2 C23 -121.1(3)
C14 C15 Fe2 C23 119.1(3)
C24 C15 Fe2 C23 2.7(4)
C16 C15 Fe2 C14 119.9(3)
C24 C15 Fe2 C14 -116.3(4)
C18 C14 Fe2 C20 78.1(3)
C15 C14 Fe2 C20 -163.5(2)
Pb C14 Fe2 C20 -58.1(3)
C15 C14 Fe2 C18 118.4(3)
Pb C14 Fe2 C18 -136.2(4)
C18 C14 Fe2 C19 119.6(3)
C15 C14 Fe2 C19 -122.0(2)
Pb C14 Fe2 C19 -16.6(3)
C18 C14 Fe2 C17 -37.7(3)
C15 C14 Fe2 C17 80.7(2)
Pb C14 Fe2 C17 -173.9(3)
C18 C14 Fe2 C22 -168.1(6)
C15 C14 Fe2 C22 -49.7(7)
Pb C14 Fe2 C22 55.7(8)
C18 C14 Fe2 C21 46.1(6)
C15 C14 Fe2 C21 164.5(5)
Pb C14 Fe2 C21 -90.2(6)
C18 C14 Fe2 C16 -81.1(3)
C15 C14 Fe2 C16 37.3(2)
Pb C14 Fe2 C16 142.7(3)
C18 C14 Fe2 C23 161.1(3)
C15 C14 Fe2 C23 -80.5(3)
Pb C14 Fe2 C23 24.8(4)
C18 C14 Fe2 C15 -118.4(3)
Pb C14 Fe2 C15 105.3(3)
C18 C14 Pb C1 63.8(4)
C15 C14 Pb C1 -113.1(3)
Fe2 C14 Pb C1 165.0(2)
C18 C14 Pb N1 -7.8(4)
C15 C14 Pb N1 175.4(3)
Fe2 C14 Pb N1 93.4(2)
C18 C14 Pb N2 159.0(4)
C15 C14 Pb N2 -17.8(2)
Fe2 C14 Pb N2 -99.7(2)
C2 C1 Pb C14 -80.1(3)
C5 C1 Pb C14 120.3(4)
Fe1 C1 Pb C14 6.0(3)
C2 C1 Pb N1 9.9(2)
C5 C1 Pb N1 -149.6(4)
Fe1 C1 Pb N1 96.0(3)
C2 C1 Pb N2 -151.8(3)
C5 C1 Pb N2 48.6(4)
Fe1 C1 Pb N2 -65.7(3)
C13 N1 Pb C14 -178.6(3)
C12 N1 Pb C14 -55.9(3)
C11 N1 Pb C14 65.1(2)
C13 N1 Pb C1 86.8(3)
C12 N1 Pb C1 -150.5(3)
C11 N1 Pb C1 -29.4(2)
C13 N1 Pb N2 145.1(3)
C12 N1 Pb N2 -92.2(4)
C11 N1 Pb N2 28.9(4)
C26 N2 Pb C14 -81.3(3)
C25 N2 Pb C14 152.7(3)
C24 N2 Pb C14 35.2(2)
C26 N2 Pb C1 11.6(3)
C25 N2 Pb C1 -114.4(3)
C24 N2 Pb C1 128.1(2)
C26 N2 Pb N1 -42.7(4)
C25 N2 Pb N1 -168.7(3)
C24 N2 Pb N1 73.8(3)
